data_7005843
loop_
_publ_author_name
'Pascu, Sofia I.'
'Naumann, Christoph'
'Kaiser, Guido'
'Bond, Andrew D.'
'Sanders, Jeremy K. M.'
'Jarrosson, Thibaut'

_publ_section_title
;
 Structures and solution dynamics of pseudorotaxanes mediated by
 alkali-metal cations.
;
_journal_issue 35
_journal_name_full 'Dalton transactions (Cambridge, England : 2003)'
_journal_page_first 3874
_journal_page_last 3884
_journal_paper_doi 10.1039/b706043b
_journal_year 2007
_chemical_formula_moiety 'C62 H74 I2 N2 Na2 O14, 8(C H Cl3)'
_chemical_formula_sum 'C70 H82 Cl24 I2 N2 Na2 O14'
_chemical_formula_weight 2325.96
_space_group_IT_number 2
_symmetry_cell_setting triclinic
_symmetry_space_group_name_Hall '-P 1'
_symmetry_space_group_name_H-M 'P -1'
_atom_sites_solution_hydrogens geom
_atom_sites_solution_primary direct
_atom_sites_solution_secondary difmap
_cell_angle_alpha 68.066(1)
_cell_angle_beta 81.761(1)
_cell_angle_gamma 86.115(1)
_cell_formula_units_Z 1
_cell_length_a 11.0338(3)
_cell_length_b 13.4294(3)
_cell_length_c 17.6513(4)
_cell_measurement_reflns_used 56088
_cell_measurement_temperature 180(2)
_cell_measurement_theta_max 27.59
_cell_measurement_theta_min 5.13
_cell_volume 2400.87(10)
_computing_cell_refinement 'Denzo/Scalepack (Otwinowski & Minor, 1996)'
_computing_data_collection 'COLLECT (Nonius, 1997)'
_computing_data_reduction Denzo/Scalepack
_computing_molecular_graphics SHELXTL
_computing_publication_material SHELXTL
_computing_structure_refinement SHELXTL
_computing_structure_solution 'SHELXTL v6.10 (Bruker, 2000)'
_diffrn_ambient_temperature 180(2)
_diffrn_measured_fraction_theta_full 0.983
_diffrn_measured_fraction_theta_max 0.975
_diffrn_measurement_device_type 'Nonius KappaCCD'
_diffrn_measurement_method 'thin-slice \w scans'
_diffrn_radiation_monochromator graphite
_diffrn_radiation_source 'fine-focus sealed tube'
_diffrn_radiation_type MoK\a
_diffrn_radiation_wavelength 0.71073
_diffrn_reflns_av_R_equivalents 0.0467
_diffrn_reflns_av_sigmaI/netI 0.0505
_diffrn_reflns_limit_h_max 14
_diffrn_reflns_limit_h_min -14
_diffrn_reflns_limit_k_max 17
_diffrn_reflns_limit_k_min -17
_diffrn_reflns_limit_l_max 22
_diffrn_reflns_limit_l_min -21
_diffrn_reflns_number 26869
_diffrn_reflns_theta_full 27.48
_diffrn_reflns_theta_max 27.59
_diffrn_reflns_theta_min 5.13
_diffrn_standards_number 0
_exptl_absorpt_coefficient_mu 1.388
_exptl_absorpt_correction_T_max 0.908
_exptl_absorpt_correction_T_min 0.735
_exptl_absorpt_correction_type multi-scan
_exptl_absorpt_process_details 'Sortav (Blessing 1995)'
_exptl_crystal_colour red
_exptl_crystal_density_diffrn 1.609
_exptl_crystal_density_method 'not measured'
_exptl_crystal_description plate
_exptl_crystal_F_000 1164
_exptl_crystal_size_max 0.28
_exptl_crystal_size_mid 0.21
_exptl_crystal_size_min 0.07
_refine_diff_density_max 1.391
_refine_diff_density_min -1.264
_refine_diff_density_rms 0.113
_refine_ls_extinction_method none
_refine_ls_goodness_of_fit_ref 1.072
_refine_ls_hydrogen_treatment constr
_refine_ls_matrix_type full
_refine_ls_number_parameters 514
_refine_ls_number_reflns 10852
_refine_ls_number_restraints 0
_refine_ls_restrained_S_all 1.072
_refine_ls_R_factor_all 0.0983
_refine_ls_R_factor_gt 0.0741
_refine_ls_shift/su_max 0.001
_refine_ls_shift/su_mean 0.000
_refine_ls_structure_factor_coef Fsqd
_refine_ls_weighting_details 'calc w=1/[\s^2^(Fo^2^)+(0.0864P)^2^+8.2595P] where P=(Fo^2^+2Fc^2^)/3'
_refine_ls_weighting_scheme calc
_refine_ls_wR_factor_gt 0.1872
_refine_ls_wR_factor_ref 0.2044
_reflns_number_gt 8375
_reflns_number_total 10852
_reflns_threshold_expression I>2\s(I)
_cod_data_source_file b706043b.txt
_cod_data_source_block '[Na2.2.A]I2'
_cod_database_code 7005843

loop_
_symmetry_equiv_pos_as_xyz
'x, y, z'
'-x, -y, -z'

loop_
_atom_site_label
_atom_site_type_symbol
_atom_site_fract_x
_atom_site_fract_y
_atom_site_fract_z
_atom_site_U_iso_or_equiv
_atom_site_adp_type
_atom_site_occupancy
_atom_site_symmetry_multiplicity
_atom_site_calc_flag
_atom_site_refinement_flags
_atom_site_disorder_assembly
_atom_site_disorder_group
Na1 Na 0.6140(4) 0.1340(3) 0.8126(2) 0.0887(10) Uani 1 1 d . . .
N1 N 0.5134(4) 0.2183(4) 0.5796(3) 0.0410(10) Uani 1 1 d . . .
O1 O 0.5645(4) 0.2191(3) 0.6992(3) 0.0500(10) Uani 1 1 d . . .
O2 O 0.4726(4) 0.2165(4) 0.4583(3) 0.0574(11) Uani 1 1 d . . .
O3 O 0.2544(4) 0.2035(3) 0.7547(3) 0.0488(9) Uani 1 1 d . . .
O4 O 0.4191(4) 0.0609(3) 0.8609(2) 0.0461(9) Uani 1 1 d . . .
O5 O 0.6409(4) -0.0369(3) 0.8752(3) 0.0504(10) Uani 1 1 d . . .
O6 O 0.8134(3) 0.1010(3) 0.7698(2) 0.0458(9) Uani 1 1 d . . .
C11 C 0.2969(6) 0.2225(5) 0.8220(4) 0.0494(14) Uani 1 1 d . . .
H11A H 0.2352 0.2654 0.8438 0.059 Uiso 1 1 calc R . .
H11B H 0.3744 0.2626 0.8027 0.059 Uiso 1 1 calc R . .
C12 C 0.3165(6) 0.1159(6) 0.8876(4) 0.0554(15) Uani 1 1 d . . .
H12A H 0.3312 0.1262 0.9383 0.066 Uiso 1 1 calc R . .
H12B H 0.2422 0.0721 0.9008 0.066 Uiso 1 1 calc R . .
C13 C 0.4286(6) -0.0465(5) 0.9175(4) 0.0512(14) Uani 1 1 d . . .
H13A H 0.3531 -0.0858 0.9230 0.061 Uiso 1 1 calc R . .
H13B H 0.4391 -0.0469 0.9723 0.061 Uiso 1 1 calc R . .
C14 C 0.5368(6) -0.0996(5) 0.8857(4) 0.0541(15) Uani 1 1 d . . .
H14A H 0.5485 -0.1734 0.9254 0.065 Uiso 1 1 calc R . .
H14B H 0.5241 -0.1036 0.8325 0.065 Uiso 1 1 calc R . .
C15 C 0.7509(6) -0.0781(6) 0.8452(4) 0.0599(16) Uani 1 1 d . . .
H15A H 0.7406 -0.0893 0.7941 0.072 Uiso 1 1 calc R . .
H15B H 0.7729 -0.1479 0.8866 0.072 Uiso 1 1 calc R . .
C16 C 0.8496(6) 0.0018(6) 0.8280(4) 0.0577(16) Uani 1 1 d . . .
H16A H 0.8618 0.0109 0.8795 0.069 Uiso 1 1 calc R . .
H16B H 0.9278 -0.0238 0.8058 0.069 Uiso 1 1 calc R . .
C17 C 0.9124(6) 0.1753(6) 0.7413(4) 0.0542(15) Uani 1 1 d . . .
H17A H 0.9837 0.1441 0.7164 0.065 Uiso 1 1 calc R . .
H17B H 0.9373 0.1883 0.7885 0.065 Uiso 1 1 calc R . .
C19 C 0.4895(5) 0.2684(5) 0.4987(4) 0.0439(12) Uani 1 1 d . . .
C20 C 0.4840(4) 0.3875(4) 0.4651(3) 0.0378(11) Uani 1 1 d . . .
C21 C 0.5036(4) 0.4425(4) 0.5163(3) 0.0346(10) Uani 1 1 d . . .
C22 C 0.5297(4) 0.3888(4) 0.5972(3) 0.0363(11) Uani 1 1 d . . .
C23 C 0.5383(5) 0.2700(5) 0.6303(4) 0.0418(12) Uani 1 1 d . . .
C24 C 0.5477(5) 0.4457(5) 0.6455(3) 0.0429(12) Uani 1 1 d . . .
H24A H 0.5659 0.4087 0.7002 0.051 Uiso 1 1 calc R . .
C25 C 0.5391(5) 0.5578(5) 0.6141(3) 0.0424(12) Uani 1 1 d . . .
H25A H 0.5495 0.5964 0.6481 0.051 Uiso 1 1 calc R . .
C26 C 0.5191(6) 0.0995(5) 0.6129(4) 0.0548(15) Uani 1 1 d . . .
H26A H 0.4604 0.0716 0.5884 0.066 Uiso 1 1 calc R . .
H26B H 0.4953 0.0724 0.6732 0.066 Uiso 1 1 calc R . .
C27 C 0.6489(6) 0.0588(5) 0.5934(5) 0.0613(17) Uani 1 1 d . . .
H27A H 0.6738 0.0892 0.5332 0.074 Uiso 1 1 calc R . .
H27B H 0.7067 0.0847 0.6198 0.074 Uiso 1 1 calc R . .
C28 C 0.6577(7) -0.0612(6) 0.6228(5) 0.0640(17) Uani 1 1 d . . .
H28A H 0.5980 -0.0872 0.5978 0.077 Uiso 1 1 calc R . .
H28B H 0.6352 -0.0914 0.6832 0.077 Uiso 1 1 calc R . .
C29 C 0.7840(7) -0.1019(7) 0.6017(6) 0.075(2) Uani 1 1 d . . .
H29A H 0.7889 -0.1800 0.6338 0.090 Uiso 1 1 calc R . .
H29B H 0.8447 -0.0666 0.6192 0.090 Uiso 1 1 calc R . .
C30 C 0.8200(7) -0.0827(7) 0.5092(6) 0.076(2) Uani 1 1 d . . .
H30A H 0.7588 -0.1157 0.4903 0.091 Uiso 1 1 calc R . .
H30B H 0.8208 -0.0046 0.4765 0.091 Uiso 1 1 calc R . .
C32 C 0.9450(7) -0.1309(7) 0.4959(7) 0.087(3) Uani 1 1 d . . .
H32A H 0.9671 -0.1180 0.4373 0.131 Uiso 1 1 calc R . .
H32B H 0.9436 -0.2084 0.5276 0.131 Uiso 1 1 calc R . .
H32C H 1.0055 -0.0978 0.5144 0.131 Uiso 1 1 calc R . .
C35 C 0.9207(6) 0.2618(8) 0.9725(5) 0.073(2) Uani 1 1 d . . .
H35A H 0.8300 0.2682 0.9720 0.087 Uiso 1 1 calc R . .
Cl7 Cl 0.9559(3) 0.2966(4) 1.0514(2) 0.1308(13) Uani 1 1 d . . .
Cl8 Cl 0.9659(4) 0.1284(3) 0.9872(2) 0.1313(12) Uani 1 1 d . . .
Cl9 Cl 0.9913(2) 0.3445(3) 0.87585(16) 0.1025(8) Uani 1 1 d . . .
C36 C 0.7817(8) 0.5722(7) 0.7926(5) 0.074(2) Uani 1 1 d . . .
H36A H 0.7633 0.4968 0.8308 0.089 Uiso 1 1 calc R . .
Cl10 Cl 0.6433(3) 0.6467(2) 0.7820(2) 0.1076(8) Uani 1 1 d . . .
Cl11 Cl 0.8795(3) 0.6255(3) 0.8346(2) 0.1402(13) Uani 1 1 d . . .
Cl12 Cl 0.8510(4) 0.5696(2) 0.69866(15) 0.1324(13) Uani 1 1 d . . .
C33 C 0.2217(7) 0.8395(6) 0.7421(5) 0.0677(19) Uani 1 1 d . . .
H33A H 0.2276 0.7784 0.7956 0.081 Uiso 1 1 calc R . .
C34 C 0.3707(7) 0.4935(6) 0.9094(4) 0.0627(17) Uani 1 1 d . . .
H34A H 0.4564 0.4658 0.9026 0.075 Uiso 1 1 calc R . .
Cl1 Cl 0.0834(2) 0.8326(3) 0.7096(2) 0.1186(11) Uani 1 1 d . . .
Cl2 Cl 0.2326(2) 0.95983(18) 0.75741(15) 0.0808(6) Uani 1 1 d . . .
Cl3 Cl 0.3426(2) 0.82688(18) 0.66899(14) 0.0840(6) Uani 1 1 d . . .
Cl4 Cl 0.3235(3) 0.5509(2) 0.81312(16) 0.1161(10) Uani 1 1 d . . .
Cl5 Cl 0.3710(2) 0.5846(2) 0.95841(17) 0.0915(7) Uani 1 1 d . . .
Cl6 Cl 0.2764(3) 0.3824(3) 0.9712(2) 0.1244(11) Uani 1 1 d . . .
I1 I 0.62503(4) 0.29274(3) 0.88487(2) 0.04746(14) Uani 1 1 d . . .
O7 O 0.8580(4) 0.2619(3) 0.6058(2) 0.0467(9) Uani 1 1 d . . .
C1 C 0.7747(5) 0.6037(5) 0.3154(3) 0.0412(12) Uani 1 1 d . . .
H1A H 0.7610 0.5889 0.2687 0.049 Uiso 1 1 calc R . .
C2 C 0.7705(5) 0.7074(5) 0.3119(4) 0.0416(12) Uani 1 1 d . . .
C3 C 0.7925(5) 0.7301(5) 0.3812(4) 0.0415(12) Uani 1 1 d . . .
H3A H 0.7899 0.8021 0.3785 0.050 Uiso 1 1 calc R . .
C4 C 0.8171(5) 0.6489(5) 0.4511(3) 0.0430(12) Uani 1 1 d . . .
H4A H 0.8325 0.6656 0.4966 0.052 Uiso 1 1 calc R . .
C5 C 0.8416(5) 0.4550(5) 0.5319(3) 0.0406(12) Uani 1 1 d . . .
H5A H 0.8567 0.4702 0.5780 0.049 Uiso 1 1 calc R . .
C6 C 0.8405(5) 0.3507(5) 0.5376(3) 0.0397(11) Uani 1 1 d . . .
C7 C 0.8203(5) 0.3284(5) 0.4681(4) 0.0435(12) Uani 1 1 d . . .
H7A H 0.8204 0.2560 0.4717 0.052 Uiso 1 1 calc R . .
C8 C 0.8006(5) 0.4094(5) 0.3961(4) 0.0422(12) Uani 1 1 d . . .
H8A H 0.7874 0.3923 0.3504 0.051 Uiso 1 1 calc R . .
C9 C 0.7994(4) 0.5188(4) 0.3880(3) 0.0365(11) Uani 1 1 d . . .
C10 C 0.8206(4) 0.5399(4) 0.4586(3) 0.0358(10) Uani 1 1 d . . .
C18 C 0.8753(5) 0.2796(5) 0.6788(3) 0.0468(13) Uani 1 1 d . . .
H18A H 0.7983 0.3071 0.7009 0.056 Uiso 1 1 calc R . .
H18B H 0.9397 0.3335 0.6657 0.056 Uiso 1 1 calc R . .

loop_
_atom_site_aniso_label
_atom_site_aniso_U_11
_atom_site_aniso_U_22
_atom_site_aniso_U_33
_atom_site_aniso_U_23
_atom_site_aniso_U_13
_atom_site_aniso_U_12
Na1 0.097(2) 0.082(2) 0.080(2) -0.0212(18) -0.0153(19) 0.0014(18)
N1 0.037(2) 0.039(2) 0.051(3) -0.021(2) -0.0022(19) -0.0022(18)
O1 0.052(2) 0.052(2) 0.042(2) -0.0137(19) -0.0037(18) -0.0033(19)
O2 0.069(3) 0.052(2) 0.068(3) -0.037(2) -0.018(2) -0.001(2)
O3 0.049(2) 0.049(2) 0.053(2) -0.0207(19) -0.0200(19) 0.0041(18)
O4 0.044(2) 0.050(2) 0.040(2) -0.0107(18) -0.0063(16) -0.0006(17)
O5 0.046(2) 0.057(3) 0.046(2) -0.0164(19) -0.0050(17) -0.0043(18)
O6 0.040(2) 0.049(2) 0.040(2) -0.0079(17) -0.0036(16) -0.0027(17)
C11 0.043(3) 0.062(4) 0.049(3) -0.026(3) -0.012(2) 0.007(3)
C12 0.050(3) 0.073(4) 0.042(3) -0.020(3) -0.007(3) 0.006(3)
C13 0.051(3) 0.054(4) 0.041(3) -0.007(3) -0.009(3) -0.005(3)
C14 0.056(4) 0.047(3) 0.054(4) -0.010(3) -0.009(3) -0.010(3)
C15 0.056(4) 0.054(4) 0.058(4) -0.008(3) -0.010(3) 0.007(3)
C16 0.043(3) 0.066(4) 0.054(4) -0.010(3) -0.008(3) 0.002(3)
C17 0.047(3) 0.066(4) 0.045(3) -0.012(3) -0.007(3) -0.009(3)
C19 0.037(3) 0.052(3) 0.051(3) -0.029(3) -0.003(2) -0.004(2)
C20 0.029(2) 0.045(3) 0.046(3) -0.025(2) -0.002(2) -0.003(2)
C21 0.022(2) 0.048(3) 0.041(3) -0.026(2) -0.0008(18) -0.0028(19)
C22 0.028(2) 0.046(3) 0.036(3) -0.018(2) 0.0007(19) -0.002(2)
C23 0.030(2) 0.051(3) 0.048(3) -0.025(3) 0.001(2) -0.003(2)
C24 0.039(3) 0.056(3) 0.039(3) -0.024(3) -0.007(2) 0.001(2)
C25 0.043(3) 0.052(3) 0.042(3) -0.027(3) -0.008(2) -0.004(2)
C26 0.061(4) 0.043(3) 0.065(4) -0.023(3) -0.011(3) -0.011(3)
C27 0.053(4) 0.050(4) 0.088(5) -0.032(4) -0.019(3) 0.003(3)
C28 0.062(4) 0.057(4) 0.072(5) -0.024(4) -0.002(3) -0.009(3)
C29 0.067(5) 0.063(5) 0.107(7) -0.043(5) -0.014(4) 0.003(4)
C30 0.048(4) 0.090(6) 0.117(7) -0.070(5) -0.013(4) 0.005(4)
C32 0.050(4) 0.088(6) 0.155(9) -0.087(6) 0.003(5) -0.004(4)
C35 0.040(3) 0.114(7) 0.064(4) -0.031(4) -0.009(3) -0.005(4)
Cl7 0.0774(15) 0.246(4) 0.109(2) -0.108(3) -0.0091(14) -0.026(2)
Cl8 0.146(3) 0.115(2) 0.129(3) -0.031(2) -0.059(2) 0.036(2)
Cl9 0.0609(12) 0.138(2) 0.0842(15) -0.0132(15) -0.0053(11) -0.0084(13)
C36 0.094(6) 0.064(5) 0.064(4) -0.018(4) -0.009(4) -0.030(4)
Cl10 0.115(2) 0.0894(17) 0.122(2) -0.0416(16) -0.0181(17) -0.0016(15)
Cl11 0.129(2) 0.190(4) 0.155(3) -0.115(3) -0.023(2) -0.049(2)
Cl12 0.237(4) 0.0986(19) 0.0605(13) -0.0378(13) -0.0084(18) 0.031(2)
C33 0.068(4) 0.065(4) 0.062(4) -0.018(4) 0.007(3) -0.015(4)
C34 0.060(4) 0.079(5) 0.054(4) -0.030(4) -0.011(3) 0.003(3)
Cl1 0.0788(15) 0.182(3) 0.121(2) -0.084(2) 0.0076(14) -0.0554(17)
Cl2 0.0821(13) 0.0824(13) 0.0913(14) -0.0472(12) -0.0072(11) -0.0099(10)
Cl3 0.0835(14) 0.0749(13) 0.0849(14) -0.0296(11) 0.0212(11) -0.0106(10)
Cl4 0.182(3) 0.1071(19) 0.0772(15) -0.0405(14) -0.0686(18) 0.0260(19)
Cl5 0.0795(13) 0.1241(19) 0.1106(17) -0.0847(16) -0.0333(12) 0.0203(13)
Cl6 0.109(2) 0.135(3) 0.116(2) -0.040(2) 0.0270(17) -0.0398(18)
I1 0.0499(2) 0.0558(2) 0.0371(2) -0.01431(16) -0.01115(15) -0.00852(16)
O7 0.053(2) 0.049(2) 0.038(2) -0.0159(18) -0.0011(17) -0.0064(18)
C1 0.035(3) 0.050(3) 0.045(3) -0.025(3) -0.006(2) 0.000(2)
C2 0.030(2) 0.049(3) 0.050(3) -0.022(3) -0.007(2) -0.003(2)
C3 0.033(3) 0.046(3) 0.049(3) -0.021(3) -0.003(2) -0.006(2)
C4 0.038(3) 0.057(3) 0.043(3) -0.028(3) -0.001(2) -0.009(2)
C5 0.032(2) 0.057(3) 0.038(3) -0.026(3) 0.002(2) -0.011(2)
C6 0.030(2) 0.049(3) 0.040(3) -0.018(2) 0.003(2) -0.005(2)
C7 0.039(3) 0.048(3) 0.050(3) -0.025(3) -0.006(2) -0.001(2)
C8 0.039(3) 0.049(3) 0.045(3) -0.024(3) -0.006(2) 0.000(2)
C9 0.025(2) 0.048(3) 0.039(3) -0.021(2) -0.0016(19) -0.001(2)
C10 0.027(2) 0.043(3) 0.039(3) -0.017(2) -0.0024(19) -0.006(2)
C18 0.045(3) 0.056(3) 0.038(3) -0.016(3) 0.000(2) -0.011(3)

loop_
_atom_type_symbol
_atom_type_description
_atom_type_scat_dispersion_real
_atom_type_scat_dispersion_imag
_atom_type_scat_source
C C 0.0033 0.0016 'International Tables Vol C Tables 4.2.6.8 and 6.1.1.4'
H H 0.0000 0.0000 'International Tables Vol C Tables 4.2.6.8 and 6.1.1.4'
Cl Cl 0.1484 0.1585 'International Tables Vol C Tables 4.2.6.8 and 6.1.1.4'
I I -0.4742 1.8119 'International Tables Vol C Tables 4.2.6.8 and 6.1.1.4'
N N 0.0061 0.0033 'International Tables Vol C Tables 4.2.6.8 and 6.1.1.4'
Na Na 0.0362 0.0249 'International Tables Vol C Tables 4.2.6.8 and 6.1.1.4'
O O 0.0106 0.0060 'International Tables Vol C Tables 4.2.6.8 and 6.1.1.4'

loop_
_geom_angle_atom_site_label_1
_geom_angle_atom_site_label_2
_geom_angle_atom_site_label_3
_geom_angle
_geom_angle_site_symmetry_1
_geom_angle_site_symmetry_3
_geom_angle_publ_flag
O1 Na1 O5 130.8(3) . . ?
O1 Na1 O6 97.1(2) . . ?
O5 Na1 O6 75.22(19) . . ?
O1 Na1 O4 91.6(2) . . ?
O5 Na1 O4 73.54(19) . . ?
O6 Na1 O4 145.1(2) . . ?
O1 Na1 I1 104.23(18) . . ?
O5 Na1 I1 124.86(19) . . ?
O6 Na1 I1 105.36(18) . . ?
O4 Na1 I1 105.10(17) . . ?
C23 N1 C19 125.5(5) . . ?
C23 N1 C26 117.4(5) . . ?
C19 N1 C26 117.0(5) . . ?
C23 O1 Na1 178.1(4) . . ?
C2 O3 C11 116.7(4) 2_666 . ?
C13 O4 C12 111.0(5) . . ?
C13 O4 Na1 109.8(3) . . ?
C12 O4 Na1 123.8(4) . . ?
C15 O5 C14 113.6(5) . . ?
C15 O5 Na1 113.9(4) . . ?
C14 O5 Na1 114.6(4) . . ?
C16 O6 C17 110.6(5) . . ?
C16 O6 Na1 107.4(3) . . ?
C17 O6 Na1 127.1(4) . . ?
O3 C11 C12 107.8(5) . . ?
O3 C11 H11A 110.1 . . ?
C12 C11 H11A 110.1 . . ?
O3 C11 H11B 110.1 . . ?
C12 C11 H11B 110.1 . . ?
H11A C11 H11B 108.5 . . ?
O4 C12 C11 110.3(5) . . ?
O4 C12 H12A 109.6 . . ?
C11 C12 H12A 109.6 . . ?
O4 C12 H12B 109.6 . . ?
C11 C12 H12B 109.6 . . ?
H12A C12 H12B 108.1 . . ?
O4 C13 C14 108.3(5) . . ?
O4 C13 H13A 110.0 . . ?
C14 C13 H13A 110.0 . . ?
O4 C13 H13B 110.0 . . ?
C14 C13 H13B 110.0 . . ?
H13A C13 H13B 108.4 . . ?
O5 C14 C13 107.5(5) . . ?
O5 C14 H14A 110.2 . . ?
C13 C14 H14A 110.2 . . ?
O5 C14 H14B 110.2 . . ?
C13 C14 H14B 110.2 . . ?
H14A C14 H14B 108.5 . . ?
O5 C15 C16 107.8(6) . . ?
O5 C15 H15A 110.1 . . ?
C16 C15 H15A 110.1 . . ?
O5 C15 H15B 110.1 . . ?
C16 C15 H15B 110.1 . . ?
H15A C15 H15B 108.5 . . ?
O6 C16 C15 108.3(5) . . ?
O6 C16 H16A 110.0 . . ?
C15 C16 H16A 110.0 . . ?
O6 C16 H16B 110.0 . . ?
C15 C16 H16B 110.0 . . ?
H16A C16 H16B 108.4 . . ?
O6 C17 C18 110.8(5) . . ?
O6 C17 H17A 109.5 . . ?
C18 C17 H17A 109.5 . . ?
O6 C17 H17B 109.5 . . ?
C18 C17 H17B 109.5 . . ?
H17A C17 H17B 108.1 . . ?
O2 C19 N1 120.8(6) . . ?
O2 C19 C20 122.0(6) . . ?
N1 C19 C20 117.2(5) . . ?
C25 C20 C21 121.1(5) 2_666 . ?
C25 C20 C19 120.3(5) 2_666 . ?
C21 C20 C19 118.7(5) . . ?
C22 C21 C20 122.3(5) . . ?
C22 C21 C21 119.5(6) . 2_666 ?
C20 C21 C21 118.2(6) . 2_666 ?
C24 C22 C21 120.5(5) . . ?
C24 C22 C23 120.3(5) . . ?
C21 C22 C23 119.2(5) . . ?
O1 C23 N1 120.9(5) . . ?
O1 C23 C22 122.2(5) . . ?
N1 C23 C22 117.0(5) . . ?
C22 C24 C25 120.1(5) . . ?
C22 C24 H24A 119.9 . . ?
C25 C24 H24A 119.9 . . ?
C20 C25 C24 120.6(5) 2_666 . ?
C20 C25 H25A 119.7 2_666 . ?
C24 C25 H25A 119.7 . . ?
N1 C26 C27 110.7(5) . . ?
N1 C26 H26A 109.5 . . ?
C27 C26 H26A 109.5 . . ?
N1 C26 H26B 109.5 . . ?
C27 C26 H26B 109.5 . . ?
H26A C26 H26B 108.1 . . ?
C28 C27 C26 112.6(6) . . ?
C28 C27 H27A 109.1 . . ?
C26 C27 H27A 109.1 . . ?
C28 C27 H27B 109.1 . . ?
C26 C27 H27B 109.1 . . ?
H27A C27 H27B 107.8 . . ?
C27 C28 C29 113.0(6) . . ?
C27 C28 H28A 109.0 . . ?
C29 C28 H28A 109.0 . . ?
C27 C28 H28B 109.0 . . ?
C29 C28 H28B 109.0 . . ?
H28A C28 H28B 107.8 . . ?
C28 C29 C30 114.7(7) . . ?
C28 C29 H29A 108.6 . . ?
C30 C29 H29A 108.6 . . ?
C28 C29 H29B 108.6 . . ?
C30 C29 H29B 108.6 . . ?
H29A C29 H29B 107.6 . . ?
C32 C30 C29 110.1(8) . . ?
C32 C30 H30A 109.6 . . ?
C29 C30 H30A 109.6 . . ?
C32 C30 H30B 109.6 . . ?
C29 C30 H30B 109.6 . . ?
H30A C30 H30B 108.1 . . ?
C30 C32 H32A 109.5 . . ?
C30 C32 H32B 109.5 . . ?
H32A C32 H32B 109.5 . . ?
C30 C32 H32C 109.5 . . ?
H32A C32 H32C 109.5 . . ?
H32B C32 H32C 109.5 . . ?
Cl7 C35 Cl9 112.6(5) . . ?
Cl7 C35 Cl8 111.0(5) . . ?
Cl9 C35 Cl8 107.9(5) . . ?
Cl7 C35 H35A 108.4 . . ?
Cl9 C35 H35A 108.4 . . ?
Cl8 C35 H35A 108.4 . . ?
Cl11 C36 Cl12 110.0(5) . . ?
Cl11 C36 Cl10 110.0(5) . . ?
Cl12 C36 Cl10 111.3(5) . . ?
Cl11 C36 H36A 108.5 . . ?
Cl12 C36 H36A 108.5 . . ?
Cl10 C36 H36A 108.5 . . ?
Cl1 C33 Cl2 111.0(5) . . ?
Cl1 C33 Cl3 109.5(5) . . ?
Cl2 C33 Cl3 110.6(4) . . ?
Cl1 C33 H33A 108.6 . . ?
Cl2 C33 H33A 108.6 . . ?
Cl3 C33 H33A 108.6 . . ?
Cl4 C34 Cl5 112.8(5) . . ?
Cl4 C34 Cl6 109.6(4) . . ?
Cl5 C34 Cl6 110.5(4) . . ?
Cl4 C34 H34A 107.9 . . ?
Cl5 C34 H34A 107.9 . . ?
Cl6 C34 H34A 107.9 . . ?
C6 O7 C18 117.2(4) . . ?
C2 C1 C9 120.2(5) . . ?
C2 C1 H1A 119.9 . . ?
C9 C1 H1A 119.9 . . ?
C1 C2 O3 125.6(5) . 2_666 ?
C1 C2 C3 120.2(5) . . ?
O3 C2 C3 114.3(5) 2_666 . ?
C4 C3 C2 120.0(5) . . ?
C4 C3 H3A 120.0 . . ?
C2 C3 H3A 120.0 . . ?
C3 C4 C10 122.2(5) . . ?
C3 C4 H4A 118.9 . . ?
C10 C4 H4A 118.9 . . ?
C6 C5 C10 120.9(5) . . ?
C6 C5 H5A 119.6 . . ?
C10 C5 H5A 119.6 . . ?
C5 C6 O7 125.9(5) . . ?
C5 C6 C7 119.4(5) . . ?
O7 C6 C7 114.7(5) . . ?
C8 C7 C6 120.9(5) . . ?
C8 C7 H7A 119.6 . . ?
C6 C7 H7A 119.6 . . ?
C7 C8 C9 121.4(5) . . ?
C7 C8 H8A 119.3 . . ?
C9 C8 H8A 119.3 . . ?
C1 C9 C8 122.6(5) . . ?
C1 C9 C10 120.5(5) . . ?
C8 C9 C10 116.9(5) . . ?
C5 C10 C4 122.5(5) . . ?
C5 C10 C9 120.5(5) . . ?
C4 C10 C9 117.0(5) . . ?
O7 C18 C17 108.6(5) . . ?
O7 C18 H18A 110.0 . . ?
C17 C18 H18A 110.0 . . ?
O7 C18 H18B 110.0 . . ?
C17 C18 H18B 110.0 . . ?
H18A C18 H18B 108.3 . . ?

loop_
_geom_bond_atom_site_label_1
_geom_bond_atom_site_label_2
_geom_bond_distance
_geom_bond_site_symmetry_2
_geom_bond_publ_flag
Na1 O1 2.033(6) . ?
Na1 O5 2.164(6) . ?
Na1 O6 2.291(6) . ?
Na1 O4 2.334(6) . ?
Na1 I1 2.881(4) . ?
N1 C23 1.385(7) . ?
N1 C19 1.388(8) . ?
N1 C26 1.481(8) . ?
O1 C23 1.217(7) . ?
O2 C19 1.208(7) . ?
O3 C2 1.374(7) 2_666 ?
O3 C11 1.448(7) . ?
O4 C13 1.423(7) . ?
O4 C12 1.430(7) . ?
O5 C15 1.416(8) . ?
O5 C14 1.419(7) . ?
O6 C16 1.420(8) . ?
O6 C17 1.435(7) . ?
C11 C12 1.493(9) . ?
C11 H11A 0.990 . ?
C11 H11B 0.990 . ?
C12 H12A 0.990 . ?
C12 H12B 0.990 . ?
C13 C14 1.496(9) . ?
C13 H13A 0.990 . ?
C13 H13B 0.990 . ?
C14 H14A 0.990 . ?
C14 H14B 0.990 . ?
C15 C16 1.500(10) . ?
C15 H15A 0.990 . ?
C15 H15B 0.990 . ?
C16 H16A 0.990 . ?
C16 H16B 0.990 . ?
C17 C18 1.498(9) . ?
C17 H17A 0.990 . ?
C17 H17B 0.990 . ?
C19 C20 1.484(8) . ?
C20 C25 1.367(8) 2_666 ?
C20 C21 1.409(7) . ?
C21 C22 1.400(7) . ?
C21 C21 1.434(11) 2_666 ?
C22 C24 1.381(7) . ?
C22 C23 1.481(8) . ?
C24 C25 1.398(8) . ?
C24 H24A 0.950 . ?
C25 C20 1.367(8) 2_666 ?
C25 H25A 0.950 . ?
C26 C27 1.537(10) . ?
C26 H26A 0.990 . ?
C26 H26B 0.990 . ?
C27 C28 1.498(10) . ?
C27 H27A 0.990 . ?
C27 H27B 0.990 . ?
C28 C29 1.510(11) . ?
C28 H28A 0.990 . ?
C28 H28B 0.990 . ?
C29 C30 1.550(13) . ?
C29 H29A 0.990 . ?
C29 H29B 0.990 . ?
C30 C32 1.509(10) . ?
C30 H30A 0.990 . ?
C30 H30B 0.990 . ?
C32 H32A 0.980 . ?
C32 H32B 0.980 . ?
C32 H32C 0.980 . ?
C35 Cl7 1.725(8) . ?
C35 Cl9 1.753(8) . ?
C35 Cl8 1.758(10) . ?
C35 H35A 1.000 . ?
C36 Cl11 1.720(8) . ?
C36 Cl12 1.736(9) . ?
C36 Cl10 1.761(10) . ?
C36 H36A 1.000 . ?
C33 Cl1 1.725(9) . ?
C33 Cl2 1.749(8) . ?
C33 Cl3 1.765(8) . ?
C33 H33A 1.000 . ?
C34 Cl4 1.726(7) . ?
C34 Cl5 1.742(7) . ?
C34 Cl6 1.780(8) . ?
C34 H34A 1.000 . ?
O7 C6 1.368(7) . ?
O7 C18 1.434(7) . ?
C1 C2 1.369(8) . ?
C1 C9 1.408(8) . ?
C1 H1A 0.950 . ?
C2 O3 1.374(7) 2_666 ?
C2 C3 1.422(8) . ?
C3 C4 1.354(8) . ?
C3 H3A 0.950 . ?
C4 C10 1.418(8) . ?
C4 H4A 0.950 . ?
C5 C6 1.367(8) . ?
C5 C10 1.406(8) . ?
C5 H5A 0.950 . ?
C6 C7 1.416(8) . ?
C7 C8 1.364(8) . ?
C7 H7A 0.950 . ?
C8 C9 1.422(8) . ?
C8 H8A 0.950 . ?
C9 C10 1.429(7) . ?
C18 H18A 0.990 . ?
C18 H18B 0.990 . ?

loop_
_geom_torsion_atom_site_label_1
_geom_torsion_atom_site_label_2
_geom_torsion_atom_site_label_3
_geom_torsion_atom_site_label_4
_geom_torsion
_geom_torsion_site_symmetry_1
_geom_torsion_site_symmetry_2
_geom_torsion_site_symmetry_3
_geom_torsion_site_symmetry_4
_geom_torsion_publ_flag
O1 Na1 O4 C13 144.7(4) . . . . ?
O5 Na1 O4 C13 12.4(4) . . . . ?
O6 Na1 O4 C13 39.8(6) . . . . ?
I1 Na1 O4 C13 -110.1(4) . . . . ?
O1 Na1 O4 C12 -80.8(4) . . . . ?
O5 Na1 O4 C12 146.9(4) . . . . ?
O6 Na1 O4 C12 174.3(4) . . . . ?
I1 Na1 O4 C12 24.4(4) . . . . ?
O1 Na1 O5 C15 74.8(5) . . . . ?
O6 Na1 O5 C15 -11.8(4) . . . . ?
O4 Na1 O5 C15 152.4(4) . . . . ?
I1 Na1 O5 C15 -110.4(4) . . . . ?
O1 Na1 O5 C14 -58.3(5) . . . . ?
O6 Na1 O5 C14 -144.9(4) . . . . ?
O4 Na1 O5 C14 19.2(4) . . . . ?
I1 Na1 O5 C14 116.4(4) . . . . ?
O1 Na1 O6 C16 -150.2(4) . . . . ?
O5 Na1 O6 C16 -19.9(4) . . . . ?
O4 Na1 O6 C16 -47.0(6) . . . . ?
I1 Na1 O6 C16 102.9(4) . . . . ?
O1 Na1 O6 C17 75.4(5) . . . . ?
O5 Na1 O6 C17 -154.2(4) . . . . ?
O4 Na1 O6 C17 178.6(4) . . . . ?
I1 Na1 O6 C17 -31.5(5) . . . . ?
C2 O3 C11 C12 179.2(5) 2_666 . . . ?
C13 O4 C12 C11 -171.6(5) . . . . ?
Na1 O4 C12 C11 54.3(6) . . . . ?
O3 C11 C12 O4 69.3(6) . . . . ?
C12 O4 C13 C14 179.6(5) . . . . ?
Na1 O4 C13 C14 -39.8(6) . . . . ?
C15 O5 C14 C13 180.0(5) . . . . ?
Na1 O5 C14 C13 -46.7(6) . . . . ?
O4 C13 C14 O5 56.8(6) . . . . ?
C14 O5 C15 C16 173.7(5) . . . . ?
Na1 O5 C15 C16 40.1(6) . . . . ?
C17 O6 C16 C15 -170.7(5) . . . . ?
Na1 O6 C16 C15 46.8(6) . . . . ?
O5 C15 C16 O6 -58.5(7) . . . . ?
C16 O6 C17 C18 179.0(5) . . . . ?
Na1 O6 C17 C18 -47.7(7) . . . . ?
C23 N1 C19 O2 177.6(5) . . . . ?
C26 N1 C19 O2 1.0(8) . . . . ?
C23 N1 C19 C20 -3.3(8) . . . . ?
C26 N1 C19 C20 -179.9(5) . . . . ?
O2 C19 C20 C25 -0.9(8) . . . 2_666 ?
N1 C19 C20 C25 180.0(5) . . . 2_666 ?
O2 C19 C20 C21 179.4(5) . . . . ?
N1 C19 C20 C21 0.2(7) . . . . ?
C25 C20 C21 C22 -178.8(5) 2_666 . . . ?
C19 C20 C21 C22 0.9(7) . . . . ?
C25 C20 C21 C21 1.1(8) 2_666 . . 2_666 ?
C19 C20 C21 C21 -179.1(5) . . . 2_666 ?
C20 C21 C22 C24 -179.7(5) . . . . ?
C21 C21 C22 C24 0.4(8) 2_666 . . . ?
C20 C21 C22 C23 0.6(7) . . . . ?
C21 C21 C22 C23 -179.3(5) 2_666 . . . ?
C19 N1 C23 O1 -176.2(5) . . . . ?
C26 N1 C23 O1 0.4(7) . . . . ?
C19 N1 C23 C22 4.8(7) . . . . ?
C26 N1 C23 C22 -178.6(5) . . . . ?
C24 C22 C23 O1 -2.0(8) . . . . ?
C21 C22 C23 O1 177.7(5) . . . . ?
C24 C22 C23 N1 177.0(5) . . . . ?
C21 C22 C23 N1 -3.3(7) . . . . ?
C21 C22 C24 C25 0.5(8) . . . . ?
C23 C22 C24 C25 -179.9(5) . . . . ?
C22 C24 C25 C20 -1.6(8) . . . 2_666 ?
C23 N1 C26 C27 -89.7(6) . . . . ?
C19 N1 C26 C27 87.2(7) . . . . ?
N1 C26 C27 C28 -177.5(6) . . . . ?
C26 C27 C28 C29 178.3(7) . . . . ?
C27 C28 C29 C30 -71.8(9) . . . . ?
C28 C29 C30 C32 -177.4(7) . . . . ?
C9 C1 C2 O3 -179.0(5) . . . 2_666 ?
C9 C1 C2 C3 0.7(8) . . . . ?
C1 C2 C3 C4 -0.3(8) . . . . ?
O3 C2 C3 C4 179.4(5) 2_666 . . . ?
C2 C3 C4 C10 -0.8(8) . . . . ?
C10 C5 C6 O7 -179.0(5) . . . . ?
C10 C5 C6 C7 1.2(7) . . . . ?
C18 O7 C6 C5 2.0(7) . . . . ?
C18 O7 C6 C7 -178.2(5) . . . . ?
C5 C6 C7 C8 -0.7(8) . . . . ?
O7 C6 C7 C8 179.5(5) . . . . ?
C6 C7 C8 C9 -0.1(8) . . . . ?
C2 C1 C9 C8 177.7(5) . . . . ?
C2 C1 C9 C10 -0.2(7) . . . . ?
C7 C8 C9 C1 -177.5(5) . . . . ?
C7 C8 C9 C10 0.4(7) . . . . ?
C6 C5 C10 C4 177.9(5) . . . . ?
C6 C5 C10 C9 -0.9(7) . . . . ?
C3 C4 C10 C5 -177.6(5) . . . . ?
C3 C4 C10 C9 1.3(7) . . . . ?
C1 C9 C10 C5 178.1(5) . . . . ?
C8 C9 C10 C5 0.1(7) . . . . ?
C1 C9 C10 C4 -0.8(7) . . . . ?
C8 C9 C10 C4 -178.8(5) . . . . ?
C6 O7 C18 C17 -171.1(4) . . . . ?
O6 C17 C18 O7 -68.0(6) . . . . ?
